data_4104220
loop_
_publ_author_name
'Tuoping Luo'
'Stuart L. Schreiber'

_publ_section_title
;
 Gold(I)-Catalyzed Coupling Reactions for the Synthesis of Diverse Small
 Molecules Using the Build/Couple/Pair Strategy
;
_journal_name_full 'Journal of the American Chemical Society'
_journal_page_first 5667
_journal_page_last 5674
_journal_paper_doi 10.1021/ja900414s
_journal_volume 131
_journal_year 2009
_chemical_absolute_configuration ad
_chemical_compound_source 'chemical synthesis'
_chemical_formula_iupac 'C24 H29 Br O3'
_chemical_formula_moiety 'C24 H29 Br O3'
_chemical_formula_structural 'C24 H29 Br O3'
_chemical_formula_sum 'C24 H29 Br O3'
_chemical_formula_weight 445.38
_chemical_name_common MeOlBrEta
_chemical_name_systematic
; 
(3Z,5E,8S,11E,14S)-5-(4-Bromobenzoyl)-4-ethyl-8,14-
dimethyloxacyclotetradeca-3,5,11-trien-2-one
;
_space_group_IT_number 19
_symmetry_cell_setting orthorhombic
_symmetry_Int_Tables_number 19
_symmetry_space_group_name_Hall 'P 2ac 2ab'
_symmetry_space_group_name_H-M 'P 21 21 21'
_atom_sites_solution_hydrogens geom
_atom_sites_solution_primary direct
_atom_sites_solution_secondary difmap
_audit_creation_method SHELXL-97
_cell_angle_alpha 90.00
_cell_angle_beta 90.00
_cell_angle_gamma 90.00
_cell_formula_units_Z 4
_cell_length_a 7.9321(2)
_cell_length_b 14.3792(3)
_cell_length_c 19.7073(4)
_cell_measurement_reflns_used 6837
_cell_measurement_temperature 193(2)
_cell_measurement_theta_max 26.41
_cell_measurement_theta_min 2.51
_cell_volume 2247.76(9)
_computing_cell_refinement 'SAINT V7.34A (Bruker AXS, 2006b)'
_computing_data_collection 'APEX2 v2.1-0 (Bruker AXS, 2006a)'
_computing_data_reduction
;
SAINT V7.34A (Bruker AXS, 2006b), SADABS (Bruker AXS, 2004)
;
_computing_molecular_graphics 'SHELXTL v6.12 (Bruker AXS, 2001)'
_computing_publication_material 'SHELXTL v6.12 (Bruker AXS, 2001)'
_computing_structure_refinement 'SHELXTL v6.12 (Bruker AXS, 2001)'
_computing_structure_solution 'SHELXTL v6.12 (Bruker AXS, 2001)'
_diffrn_ambient_temperature 193(2)
_diffrn_detector_area_resol_mean 836.6
_diffrn_measured_fraction_theta_full 1.000
_diffrn_measured_fraction_theta_max 1.000
_diffrn_measurement_device_type 'Bruker APEX II CCD'
_diffrn_measurement_method '\w scans, 908 0.5\% rotations'
_diffrn_radiation_monochromator graphite
_diffrn_radiation_source 'fine-focus sealed tube'
_diffrn_radiation_type 'Mo K\a'
_diffrn_radiation_wavelength 0.71073
_diffrn_reflns_av_R_equivalents 0.0262
_diffrn_reflns_av_sigmaI/netI 0.0486
_diffrn_reflns_limit_h_max 10
_diffrn_reflns_limit_h_min -10
_diffrn_reflns_limit_k_max 18
_diffrn_reflns_limit_k_min -18
_diffrn_reflns_limit_l_max 25
_diffrn_reflns_limit_l_min -23
_diffrn_reflns_number 18123
_diffrn_reflns_theta_full 27.49
_diffrn_reflns_theta_max 27.49
_diffrn_reflns_theta_min 2.07
_diffrn_standards_decay_% 0
_diffrn_standards_number 0
_exptl_absorpt_coefficient_mu 1.849
_exptl_absorpt_correction_T_max 0.9132
_exptl_absorpt_correction_T_min 0.5638
_exptl_absorpt_correction_type numerical
_exptl_absorpt_process_details 'SADABS (Bruker AXS, 2004)'
_exptl_crystal_colour Colorless
_exptl_crystal_density_diffrn 1.316
_exptl_crystal_density_method 'not measured'
_exptl_crystal_description Plate
_exptl_crystal_F_000 928
_exptl_crystal_size_max 0.35
_exptl_crystal_size_mid 0.30
_exptl_crystal_size_min 0.05
_refine_diff_density_max 0.562
_refine_diff_density_min -0.255
_refine_diff_density_rms 0.046
_refine_ls_abs_structure_details 'Flack H D (1983), Acta Cryst. A39, 876-881'
_refine_ls_abs_structure_Flack 0.034(7)
_refine_ls_extinction_method none
_refine_ls_goodness_of_fit_ref 1.028
_refine_ls_hydrogen_treatment constr
_refine_ls_matrix_type full
_refine_ls_number_parameters 256
_refine_ls_number_reflns 5163
_refine_ls_number_restraints 0
_refine_ls_restrained_S_all 1.028
_refine_ls_R_factor_all 0.0432
_refine_ls_R_factor_gt 0.0337
_refine_ls_shift/su_max 0.001
_refine_ls_shift/su_mean 0.000
_refine_ls_structure_factor_coef Fsqd
_refine_ls_weighting_details 'w=1/[\s^2^(Fo^2^)+(0.0299P)^2^+0.3152P] where P=(Fo^2^+2Fc^2^)/3'
_refine_ls_weighting_scheme calc
_refine_ls_wR_factor_gt 0.0794
_refine_ls_wR_factor_ref 0.0832
_reflns_number_gt 4369
_reflns_number_total 5163
_reflns_threshold_expression I>2\s(I)
_cod_data_source_file ja900414s_si_002.cif
_cod_data_source_block sls132
_cod_database_code 4104220

loop_
_symmetry_equiv_pos_as_xyz
'x, y, z'
'-x+1/2, -y, z+1/2'
'-x, y+1/2, -z+1/2'
'x+1/2, -y+1/2, -z'

loop_
_atom_site_label
_atom_site_type_symbol
_atom_site_fract_x
_atom_site_fract_y
_atom_site_fract_z
_atom_site_U_iso_or_equiv
_atom_site_adp_type
_atom_site_occupancy
_atom_site_symmetry_multiplicity
_atom_site_calc_flag
_atom_site_refinement_flags
O1 O 0.2078(2) 0.04908(9) 0.83696(7) 0.0380(3) Uani 1 1 d .
C2 C 0.2425(3) 0.13953(13) 0.82288(10) 0.0325(4) Uani 1 1 d .
C3 C 0.3065(3) 0.14764(14) 0.75278(10) 0.0338(4) Uani 1 1 d .
H3 H 0.3070 0.0932 0.7254 0.041 Uiso 1 1 calc R
C4 C 0.3639(2) 0.22640(13) 0.72532(10) 0.0316(4) Uani 1 1 d .
C5 C 0.3668(2) 0.31721(12) 0.76234(9) 0.0302(4) Uani 1 1 d .
C6 C 0.5064(3) 0.36108(14) 0.78188(11) 0.0341(4) Uani 1 1 d .
H6 H 0.4905 0.4214 0.8004 0.041 Uiso 1 1 calc R
C7 C 0.6851(3) 0.32794(16) 0.77852(13) 0.0416(5) Uani 1 1 d .
H7A H 0.7534 0.3746 0.7538 0.050 Uiso 1 1 calc R
H7B H 0.6890 0.2693 0.7523 0.050 Uiso 1 1 calc R
C8 C 0.7652(3) 0.31108(16) 0.84912(12) 0.0430(5) Uani 1 1 d .
H8 H 0.8860 0.2940 0.8418 0.052 Uiso 1 1 calc R
C9 C 0.6814(3) 0.23074(16) 0.88672(13) 0.0442(5) Uani 1 1 d .
H9A H 0.5579 0.2404 0.8869 0.053 Uiso 1 1 calc R
H9B H 0.7204 0.2307 0.9344 0.053 Uiso 1 1 calc R
C10 C 0.7203(3) 0.13603(17) 0.85488(16) 0.0560(6) Uani 1 1 d .
H10A H 0.7138 0.1423 0.8049 0.067 Uiso 1 1 calc R
H10B H 0.8378 0.1190 0.8664 0.067 Uiso 1 1 calc R
C11 C 0.6068(3) 0.05801(16) 0.87620(13) 0.0504(6) Uani 1 1 d .
H11 H 0.6202 0.0006 0.8530 0.061 Uiso 1 1 calc R
C12 C 0.4897(3) 0.06097(17) 0.92418(12) 0.0458(5) Uani 1 1 d .
H12 H 0.4905 0.1123 0.9546 0.055 Uiso 1 1 calc R
C13 C 0.3570(3) -0.01108(15) 0.93337(12) 0.0467(5) Uani 1 1 d .
H13A H 0.3484 -0.0272 0.9821 0.056 Uiso 1 1 calc R
H13B H 0.3895 -0.0680 0.9083 0.056 Uiso 1 1 calc R
C14 C 0.1860(3) 0.02257(14) 0.90806(11) 0.0398(5) Uani 1 1 d .
H14 H 0.1486 0.0776 0.9352 0.048 Uiso 1 1 calc R
O15 O 0.2194(2) 0.20252(10) 0.86213(7) 0.0381(3) Uani 1 1 d .
C16 C 0.4214(3) 0.23307(15) 0.65250(11) 0.0433(5) Uani 1 1 d .
H16A H 0.3518 0.2807 0.6295 0.052 Uiso 1 1 calc R
H16B H 0.5393 0.2557 0.6522 0.052 Uiso 1 1 calc R
C17 C 0.4138(4) 0.14489(17) 0.61118(12) 0.0515(6) Uani 1 1 d .
H17A H 0.4591 0.1567 0.5657 0.077 Uiso 1 1 calc R
H17B H 0.2964 0.1242 0.6075 0.077 Uiso 1 1 calc R
H17C H 0.4808 0.0965 0.6335 0.077 Uiso 1 1 calc R
C18 C 0.1992(3) 0.36388(14) 0.76701(10) 0.0318(4) Uani 1 1 d .
O19 O 0.0840(2) 0.34112(11) 0.72997(8) 0.0448(4) Uani 1 1 d .
C20 C 0.1773(2) 0.44261(14) 0.81657(10) 0.0330(4) Uani 1 1 d .
C21 C 0.1021(3) 0.52392(14) 0.79418(11) 0.0384(4) Uani 1 1 d .
H21 H 0.0636 0.5283 0.7486 0.046 Uiso 1 1 calc R
C22 C 0.0823(3) 0.59923(14) 0.83773(13) 0.0440(5) Uani 1 1 d .
H22 H 0.0333 0.6557 0.8223 0.053 Uiso 1 1 calc R
C23 C 0.1357(3) 0.58966(14) 0.90390(12) 0.0429(5) Uani 1 1 d .
C24 C 0.2051(3) 0.50806(16) 0.92826(12) 0.0409(5) Uani 1 1 d .
H24 H 0.2366 0.5025 0.9746 0.049 Uiso 1 1 calc R
C25 C 0.2277(3) 0.43457(14) 0.88370(11) 0.0359(4) Uani 1 1 d .
H25 H 0.2780 0.3785 0.8992 0.043 Uiso 1 1 calc R
Br26 Br 0.11388(5) 0.691936(18) 0.964116(16) 0.07331(12) Uani 1 1 d .
C27 C 0.7616(3) 0.39891(18) 0.89246(15) 0.0538(6) Uani 1 1 d .
H27A H 0.8328 0.3900 0.9326 0.081 Uiso 1 1 calc R
H27B H 0.6456 0.4116 0.9068 0.081 Uiso 1 1 calc R
H27C H 0.8042 0.4515 0.8659 0.081 Uiso 1 1 calc R
C28 C 0.0530(3) -0.05183(17) 0.91024(13) 0.0527(6) Uani 1 1 d .
H28A H -0.0516 -0.0279 0.8903 0.079 Uiso 1 1 calc R
H28B H 0.0326 -0.0700 0.9574 0.079 Uiso 1 1 calc R
H28C H 0.0914 -0.1060 0.8843 0.079 Uiso 1 1 calc R

loop_
_atom_site_aniso_label
_atom_site_aniso_U_11
_atom_site_aniso_U_22
_atom_site_aniso_U_33
_atom_site_aniso_U_23
_atom_site_aniso_U_13
_atom_site_aniso_U_12
O1 0.0549(9) 0.0310(7) 0.0282(7) 0.0039(6) -0.0034(6) -0.0039(7)
C2 0.0334(11) 0.0313(10) 0.0327(10) 0.0031(8) -0.0048(8) 0.0001(8)
C3 0.0381(11) 0.0317(9) 0.0314(10) -0.0020(8) -0.0029(8) 0.0021(8)
C4 0.0308(10) 0.0344(9) 0.0296(9) -0.0006(7) 0.0009(8) 0.0030(8)
C5 0.0339(10) 0.0298(8) 0.0270(9) 0.0016(7) 0.0031(8) 0.0027(9)
C6 0.0347(11) 0.0318(10) 0.0359(10) -0.0008(8) 0.0053(9) 0.0002(8)
C7 0.0313(10) 0.0437(12) 0.0497(13) -0.0046(9) 0.0066(9) 0.0015(9)
C8 0.0282(10) 0.0472(11) 0.0536(13) -0.0017(11) 0.0005(9) 0.0040(10)
C9 0.0373(11) 0.0477(12) 0.0475(13) -0.0016(10) -0.0019(10) 0.0043(10)
C10 0.0461(14) 0.0483(13) 0.0738(18) -0.0002(13) 0.0062(13) 0.0113(11)
C11 0.0502(13) 0.0410(11) 0.0601(15) 0.0004(10) -0.0029(13) 0.0134(11)
C12 0.0537(14) 0.0426(12) 0.0413(12) 0.0037(10) -0.0108(11) 0.0074(11)
C13 0.0631(15) 0.0401(10) 0.0370(11) 0.0085(9) -0.0048(11) 0.0032(11)
C14 0.0588(14) 0.0327(10) 0.0278(10) 0.0074(8) 0.0006(9) 0.0016(9)
O15 0.0486(8) 0.0318(7) 0.0340(7) 0.0013(6) 0.0062(6) 0.0018(7)
C16 0.0591(14) 0.0379(10) 0.0330(11) 0.0021(8) 0.0097(10) 0.0001(10)
C17 0.0728(17) 0.0483(12) 0.0333(11) -0.0041(9) 0.0134(12) -0.0003(12)
C18 0.0330(10) 0.0322(9) 0.0303(10) 0.0036(8) 0.0014(9) -0.0001(8)
O19 0.0371(8) 0.0529(8) 0.0445(8) -0.0055(7) -0.0085(7) 0.0050(7)
C20 0.0277(9) 0.0360(10) 0.0352(11) 0.0015(8) 0.0052(8) 0.0000(8)
C21 0.0337(10) 0.0403(10) 0.0410(11) 0.0057(8) 0.0033(10) 0.0034(9)
C22 0.0419(12) 0.0306(9) 0.0595(14) 0.0044(9) 0.0105(11) 0.0046(9)
C23 0.0447(12) 0.0333(10) 0.0507(13) -0.0077(9) 0.0148(11) -0.0051(10)
C24 0.0457(12) 0.0432(11) 0.0337(11) -0.0027(9) 0.0052(10) -0.0020(10)
C25 0.0338(10) 0.0345(10) 0.0393(11) 0.0022(8) 0.0019(9) 0.0020(8)
Br26 0.1062(3) 0.04145(13) 0.0723(2) -0.01834(12) 0.02443(18) -0.00268(15)
C27 0.0439(13) 0.0553(14) 0.0621(16) -0.0083(12) -0.0076(12) -0.0042(11)
C28 0.0662(16) 0.0445(12) 0.0474(13) 0.0151(11) -0.0009(12) -0.0087(12)

loop_
_atom_type_symbol
_atom_type_description
_atom_type_scat_dispersion_real
_atom_type_scat_dispersion_imag
_atom_type_scat_source
C C 0.0033 0.0016 'International Tables Vol C Tables 4.2.6.8 and 6.1.1.4'
H H 0.0000 0.0000 'International Tables Vol C Tables 4.2.6.8 and 6.1.1.4'
O O 0.0106 0.0060 'International Tables Vol C Tables 4.2.6.8 and 6.1.1.4'
Br Br -0.2901 2.4595 'International Tables Vol C Tables 4.2.6.8 and 6.1.1.4'

loop_
_exptl_crystal_face_index_h
_exptl_crystal_face_index_k
_exptl_crystal_face_index_l
_exptl_crystal_face_perp_dist
0.00 0.00 1.00 0.0360
0.00 0.00 -1.00 0.0320
1.00 8.00 5.00 0.1340
1.00 1.00 0.00 0.2220
-4.00 3.00 -5.00 0.1420
1.00 -1.00 0.00 0.1770
0.00 -1.00 -6.00 0.0320
-2.00 -4.00 -3.00 0.1970
-1.00 -9.00 0.00 0.1520

loop_
_geom_angle_atom_site_label_1
_geom_angle_atom_site_label_2
_geom_angle_atom_site_label_3
_geom_angle
C2 O1 C14 117.99(16)
O15 C2 O1 123.92(18)
O15 C2 C3 126.40(18)
O1 C2 C3 109.66(17)
C4 C3 C2 124.31(18)
C4 C3 H3 117.8
C2 C3 H3 117.8
C3 C4 C5 123.21(17)
C3 C4 C16 122.86(18)
C5 C4 C16 113.82(16)
C6 C5 C18 120.67(17)
C6 C5 C4 124.55(18)
C18 C5 C4 114.17(17)
C5 C6 C7 128.62(18)
C5 C6 H6 115.7
C7 C6 H6 115.7
C6 C7 C8 113.48(19)
C6 C7 H7A 108.9
C8 C7 H7A 108.9
C6 C7 H7B 108.9
C8 C7 H7B 108.9
H7A C7 H7B 107.7
C9 C8 C27 110.3(2)
C9 C8 C7 112.13(19)
C27 C8 C7 111.5(2)
C9 C8 H8 107.6
C27 C8 H8 107.6
C7 C8 H8 107.6
C8 C9 C10 112.8(2)
C8 C9 H9A 109.0
C10 C9 H9A 109.0
C8 C9 H9B 109.0
C10 C9 H9B 109.0
H9A C9 H9B 107.8
C11 C10 C9 115.5(2)
C11 C10 H10A 108.4
C9 C10 H10A 108.4
C11 C10 H10B 108.4
C9 C10 H10B 108.4
H10A C10 H10B 107.5
C12 C11 C10 126.6(2)
C12 C11 H11 116.7
C10 C11 H11 116.7
C11 C12 C13 124.1(2)
C11 C12 H12 118.0
C13 C12 H12 118.0
C12 C13 C14 111.63(17)
C12 C13 H13A 109.3
C14 C13 H13A 109.3
C12 C13 H13B 109.3
C14 C13 H13B 109.3
H13A C13 H13B 108.0
O1 C14 C28 107.22(18)
O1 C14 C13 106.91(18)
C28 C14 C13 112.91(18)
O1 C14 H14 109.9
C28 C14 H14 109.9
C13 C14 H14 109.9
C17 C16 C4 116.61(18)
C17 C16 H16A 108.1
C4 C16 H16A 108.1
C17 C16 H16B 108.1
C4 C16 H16B 108.1
H16A C16 H16B 107.3
C16 C17 H17A 109.5
C16 C17 H17B 109.5
H17A C17 H17B 109.5
C16 C17 H17C 109.5
H17A C17 H17C 109.5
H17B C17 H17C 109.5
O19 C18 C5 120.80(18)
O19 C18 C20 120.38(18)
C5 C18 C20 118.78(17)
C21 C20 C25 119.91(19)
C21 C20 C18 118.56(18)
C25 C20 C18 121.53(18)
C20 C21 C22 120.6(2)
C20 C21 H21 119.7
C22 C21 H21 119.7
C23 C22 C21 118.1(2)
C23 C22 H22 120.9
C21 C22 H22 120.9
C22 C23 C24 122.4(2)
C22 C23 Br26 119.11(16)
C24 C23 Br26 118.49(18)
C23 C24 C25 118.6(2)
C23 C24 H24 120.7
C25 C24 H24 120.7
C24 C25 C20 120.2(2)
C24 C25 H25 119.9
C20 C25 H25 119.9
C8 C27 H27A 109.5
C8 C27 H27B 109.5
H27A C27 H27B 109.5
C8 C27 H27C 109.5
H27A C27 H27C 109.5
H27B C27 H27C 109.5
C14 C28 H28A 109.5
C14 C28 H28B 109.5
H28A C28 H28B 109.5
C14 C28 H28C 109.5
H28A C28 H28C 109.5
H28B C28 H28C 109.5

loop_
_geom_bond_atom_site_label_1
_geom_bond_atom_site_label_2
_geom_bond_distance
O1 C2 1.358(2)
O1 C14 1.462(3)
C2 O15 1.205(2)
C2 C3 1.477(3)
C3 C4 1.335(3)
C3 H3 0.9500
C4 C5 1.496(3)
C4 C16 1.509(3)
C5 C6 1.331(3)
C5 C18 1.492(3)
C6 C7 1.497(3)
C6 H6 0.9500
C7 C8 1.548(3)
C7 H7A 0.9900
C7 H7B 0.9900
C8 C9 1.525(3)
C8 C27 1.525(3)
C8 H8 1.0000
C9 C10 1.531(3)
C9 H9A 0.9900
C9 H9B 0.9900
C10 C11 1.498(4)
C10 H10A 0.9900
C10 H10B 0.9900
C11 C12 1.327(4)
C11 H11 0.9500
C12 C13 1.488(3)
C12 H12 0.9500
C13 C14 1.524(3)
C13 H13A 0.9900
C13 H13B 0.9900
C14 C28 1.503(3)
C14 H14 1.0000
C16 C17 1.508(3)
C16 H16A 0.9900
C16 H16B 0.9900
C17 H17A 0.9800
C17 H17B 0.9800
C17 H17C 0.9800
C18 O19 1.214(3)
C18 C20 1.505(3)
C20 C21 1.385(3)
C20 C25 1.387(3)
C21 C22 1.391(3)
C21 H21 0.9500
C22 C23 1.378(4)
C22 H22 0.9500
C23 C24 1.382(3)
C23 Br26 1.898(2)
C24 C25 1.386(3)
C24 H24 0.9500
C25 H25 0.9500
C27 H27A 0.9800
C27 H27B 0.9800
C27 H27C 0.9800
C28 H28A 0.9800
C28 H28B 0.9800
C28 H28C 0.9800

loop_
_geom_torsion_atom_site_label_1
_geom_torsion_atom_site_label_2
_geom_torsion_atom_site_label_3
_geom_torsion_atom_site_label_4
_geom_torsion
C14 O1 C2 O15 -17.4(3)
C14 O1 C2 C3 164.14(18)
O15 C2 C3 C4 6.9(3)
O1 C2 C3 C4 -174.69(19)
C2 C3 C4 C5 -1.3(3)
C2 C3 C4 C16 -177.2(2)
C3 C4 C5 C6 112.0(2)
C16 C4 C5 C6 -71.8(3)
C3 C4 C5 C18 -77.0(2)
C16 C4 C5 C18 99.2(2)
C18 C5 C6 C7 -177.2(2)
C4 C5 C6 C7 -6.8(3)
C5 C6 C7 C8 -112.8(3)
C6 C7 C8 C9 66.2(2)
C6 C7 C8 C27 -58.1(2)
C27 C8 C9 C10 -165.1(2)
C7 C8 C9 C10 70.0(2)
C8 C9 C10 C11 -163.6(2)
C9 C10 C11 C12 -7.3(4)
C10 C11 C12 C13 166.4(2)
C11 C12 C13 C14 -104.6(3)
C2 O1 C14 C28 144.96(19)
C2 O1 C14 C13 -93.7(2)
C12 C13 C14 O1 56.6(2)
C12 C13 C14 C28 174.3(2)
C3 C4 C16 C17 -0.9(3)
C5 C4 C16 C17 -177.1(2)
C6 C5 C18 O19 154.4(2)
C4 C5 C18 O19 -17.0(3)
C6 C5 C18 C20 -23.1(3)
C4 C5 C18 C20 165.47(16)
O19 C18 C20 C21 -45.6(3)
C5 C18 C20 C21 131.9(2)
O19 C18 C20 C25 133.2(2)
C5 C18 C20 C25 -49.3(3)
C25 C20 C21 C22 2.5(3)
C18 C20 C21 C22 -178.66(19)
C20 C21 C22 C23 -1.6(3)
C21 C22 C23 C24 -1.0(3)
C21 C22 C23 Br26 178.92(16)
C22 C23 C24 C25 2.6(3)
Br26 C23 C24 C25 -177.31(17)
C23 C24 C25 C20 -1.6(3)
C21 C20 C25 C24 -0.8(3)
C18 C20 C25 C24 -179.65(19)
